data_9005510
loop_
_publ_author_name
'Krivovichev, S. V.'
'Burns, P. C.'

_publ_section_title
;
 Crystal chemistry of lead oxide chlorides. I. Crystal structures of
 synthetic mendipite, Pb3O2Cl2, and synthetic damaraite, Pb3O2(OH)Cl
;
_journal_name_full 'European Journal of Mineralogy'
_journal_page_first 801
_journal_page_last 809
_journal_paper_doi 10.1127/0935-1221/2001/0013-0801
_journal_volume 13
_journal_year 2001
_chemical_formula_sum 'Cl2 O2 Pb3'
_chemical_name_mineral Mendipite
_space_group_IT_number 62
_symmetry_space_group_name_Hall '-P 2ac 2n'
_symmetry_space_group_name_H-M 'P n m a'
_cell_angle_alpha 90
_cell_angle_beta 90
_cell_angle_gamma 90
_cell_length_a 11.879
_cell_length_b 5.808
_cell_length_c 9.505
_cell_formula_units_Z 4
_cell_volume 655.781
_database_code_amcsd 0006898
_exptl_crystal_density_diffrn 7.338
_cod_original_formula_sum 'Pb3 O2 Cl2'
_cod_database_code 9005510

loop_
_space_group_symop_operation_xyz
x,y,z
x,1/2-y,z
-x,1/2+y,-z
1/2-x,1/2+y,1/2+z
1/2+x,1/2-y,1/2-z
1/2+x,y,1/2-z
1/2-x,-y,1/2+z
-x,-y,-z

loop_
_atom_site_aniso_label
_atom_site_aniso_U_11
_atom_site_aniso_U_22
_atom_site_aniso_U_33
_atom_site_aniso_U_12
_atom_site_aniso_U_13
_atom_site_aniso_U_23
Pb1 0.01700 0.01500 0.01800 0.00000 -0.00200 0.00000
Pb2 0.01500 0.01800 0.02700 0.00000 -0.00300 0.00000
Pb3 0.02300 0.01800 0.01600 0.00000 0.00100 0.00000
Cl1 0.02900 0.03300 0.02100 0.00000 0.00600 0.00000
Cl2 0.02000 0.02900 0.02700 0.00000 -0.00800 0.00000

loop_
_atom_site_label
_atom_site_fract_x
_atom_site_fract_y
_atom_site_fract_z
_atom_site_U_iso_or_equiv
Pb1 0.08180 0.25000 0.08190 0.01700
Pb2 0.28180 0.25000 0.36790 0.02000
Pb3 0.55990 0.25000 0.79580 0.01900
O 0.41850 0.99500 0.38800 0.01600
Cl1 0.36490 0.25000 0.08080 0.02800
Cl2 0.81070 0.25000 0.80550 0.02500

loop_
_cod_related_entry_id
_cod_related_entry_database
_cod_related_entry_code
1 AMCSD 0006898
